data_4002790
loop_
_publ_author_name
'Wang, Zhenbin'
'Chu, Iek-Heng'
'Zhou, Fei'
'Ong, Shyue Ping'

_publ_section_title
;
 Electronic Structure Descriptor for the Discovery of Narrow-Band
 Red-Emitting Phosphors
;
_journal_issue 11
_journal_name_full 'Chemistry of Materials'
_journal_page_first 4024
_journal_paper_doi 10.1021/acs.chemmater.6b01496
_journal_volume 28
_journal_year 2016
_chemical_formula_structural Sr2TaN3
_chemical_formula_sum 'N24 Sr16 Ta8'
_space_group_IT_number 15
_symmetry_Int_Tables_number 15
_symmetry_space_group_name_Hall '-C 2yc'
_symmetry_space_group_name_H-M 'C 1 2/c 1'
_cell_angle_alpha 90.00000000
_cell_angle_beta 92.10489057
_cell_angle_gamma 90.00000000
_cell_formula_units_Z 8
_cell_length_a 6.07507030
_cell_length_b 11.34950800
_cell_length_c 12.67590920
_cell_volume 873.402
_cod_data_source_file 39.cif
_cod_data_source_block Sr2TaN3
_cod_original_cell_volume 873.402295009
_cod_original_sg_symbol_H-M C2/c
_cod_original_formula_sum 'Sr16 Ta8 N24'
_cod_database_code 4002790

loop_
_symmetry_equiv_pos_site_id
_symmetry_equiv_pos_as_xyz
1 'x, y, z'
2 '-x, -y, -z'
3 '-x, y, -z+1/2'
4 'x, -y, z+1/2'
5 'x+1/2, y+1/2, z'
6 '-x+1/2, -y+1/2, -z'
7 '-x+1/2, y+1/2, -z+1/2'
8 'x+1/2, -y+1/2, z+1/2'

loop_
_atom_site_aniso_type_symbol
_atom_site_aniso_U_11
_atom_site_aniso_U_22
_atom_site_aniso_U_33
_atom_site_aniso_U_12
_atom_site_aniso_U_13
_atom_site_aniso_U_23
Ta 0 0 0 0 0 0
Sr 0 0 0 0 0 0
N 0 0 0 0 0 0

loop_
_atom_site_type_symbol
_atom_site_label
_atom_site_symmetry_multiplicity
_atom_site_fract_x
_atom_site_fract_y
_atom_site_fract_z
_atom_site_occupancy
Sr Sr1 8 0.228834 0.384017 0.423154 1
Sr Sr2 8 0.247173 0.299285 0.860648 1
Ta Ta3 8 0.234557 0.002131 0.336297 1
N N4 8 0.169428 0.162748 0.376016 1
N N5 8 0.209772 0.406079 0.041458 1
N N6 4 0.000000 0.081427 0.750000 1
N N7 4 0.000000 0.498375 0.750000 1

_cod_struct_determination_method theoretical
